data_7006063
loop_
_publ_author_name
'Shafaatian, Bita'
'Akbari, Alireza'
'Nabavizadeh, S. Masoud'
'Heinemann, Frank W.'
'Rashidi, Mehdi'

_publ_section_title
;
 Aryl, methyl-diplatinum complexes each with a metal-metal
 donor-acceptor bond and bridging 2-diphenylphosphinopyridine (PN)
 ligands: general synthetic approach and mechanism of isomerization.
;
_journal_issue 41
_journal_name_full 'Dalton transactions (Cambridge, England : 2003)'
_journal_page_first 4715
_journal_page_last 4725
_journal_paper_doi 10.1039/b708769a
_journal_year 2007
_chemical_formula_moiety 'C42 H39 N2 P2 Pt2, C6 H6, C2 F3 O2'
_chemical_formula_sum 'C50 H45 F3 N2 O2 P2 Pt2'
_chemical_formula_weight 1215.00
_chemical_name_systematic
;
?
;
_space_group_IT_number 14
_symmetry_cell_setting monoclinic
_symmetry_space_group_name_Hall '-P 2yn'
_symmetry_space_group_name_H-M 'P 1 21/n 1'
_atom_sites_solution_hydrogens geom
_atom_sites_solution_primary direct
_atom_sites_solution_secondary difmap
_audit_creation_method SHELXL-97
_cell_angle_alpha 90.00
_cell_angle_beta 99.187(6)
_cell_angle_gamma 90.00
_cell_formula_units_Z 4
_cell_length_a 17.636(2)
_cell_length_b 11.141(1)
_cell_length_c 22.748(2)
_cell_measurement_reflns_used 463
_cell_measurement_temperature 100(2)
_cell_measurement_theta_max 20.00
_cell_measurement_theta_min 6.00
_cell_volume 4412.3(8)
_computing_cell_refinement 'EVALCCD (Duisenberg, 2003)'
_computing_data_collection 'COLLECT (Bruker-Nonius, 2002)'
_computing_data_reduction 'EVALCCD (Duisenberg, 2003)'
_computing_molecular_graphics 'SHELXTL 6.12 (Bruker AXS, 2002)'
_computing_publication_material 'SHELXTL 6.12 (Bruker AXS, 2002)'
_computing_structure_refinement 'SHELXTL 6.12 (Bruker AXS, 2002)'
_computing_structure_solution 'SHELXTL 6.12 (Bruker AXS, 2002)'
_diffrn_ambient_temperature 100(2)
_diffrn_detector_area_resol_mean 9
_diffrn_measured_fraction_theta_full 0.998
_diffrn_measured_fraction_theta_max 0.998
_diffrn_measurement_device_type Bruker-Nonius-KappaCCD
_diffrn_measurement_method
;
\f- and \w-rotations with 1.40 \% and 77 sec per frame
;
_diffrn_radiation_monochromator graphite
_diffrn_radiation_source 'fine-focus sealed tube'
_diffrn_radiation_type MoK\a
_diffrn_radiation_wavelength 0.71073
_diffrn_reflns_av_R_equivalents 0.0392
_diffrn_reflns_av_sigmaI/netI 0.0226
_diffrn_reflns_limit_h_max 23
_diffrn_reflns_limit_h_min -23
_diffrn_reflns_limit_k_max 15
_diffrn_reflns_limit_k_min -15
_diffrn_reflns_limit_l_max 30
_diffrn_reflns_limit_l_min -30
_diffrn_reflns_number 96703
_diffrn_reflns_theta_full 28.70
_diffrn_reflns_theta_max 28.70
_diffrn_reflns_theta_min 3.48
_exptl_absorpt_coefficient_mu 6.462
_exptl_absorpt_correction_T_max 0.724
_exptl_absorpt_correction_T_min 0.516
_exptl_absorpt_correction_type multi-scan
_exptl_absorpt_process_details 'SADABS, Bruker-AXS, 2002'
_exptl_crystal_colour yellow
_exptl_crystal_density_diffrn 1.829
_exptl_crystal_density_method 'not measured'
_exptl_crystal_description prism
_exptl_crystal_F_000 2352
_exptl_crystal_size_max 0.14
_exptl_crystal_size_mid 0.09
_exptl_crystal_size_min 0.05
_refine_diff_density_max 0.605
_refine_diff_density_min -0.492
_refine_diff_density_rms 0.099
_refine_ls_extinction_method none
_refine_ls_goodness_of_fit_ref 0.927
_refine_ls_hydrogen_treatment constr
_refine_ls_matrix_type full
_refine_ls_number_parameters 550
_refine_ls_number_reflns 11370
_refine_ls_number_restraints 0
_refine_ls_restrained_S_all 0.927
_refine_ls_R_factor_all 0.0258
_refine_ls_R_factor_gt 0.0169
_refine_ls_shift/su_max 0.004
_refine_ls_shift/su_mean 0.000
_refine_ls_structure_factor_coef Fsqd
_refine_ls_weighting_details 'calc w=1/[\s^2^(Fo^2^)+(0.0173P)^2^+5.1176P] where P=(Fo^2^+2Fc^2^)/3'
_refine_ls_weighting_scheme calc
_refine_ls_wR_factor_gt 0.0339
_refine_ls_wR_factor_ref 0.0365
_reflns_number_gt 9857
_reflns_number_total 11370
_reflns_threshold_expression >2sigma(I)
_cod_data_source_file b708769a.txt
_cod_data_source_block aa0501
_cod_original_sg_symbol_Hall -P2yn
_cod_original_sg_symbol_H-M P2(1)/n
_cod_database_code 7006063

loop_
_symmetry_equiv_pos_as_xyz
'x, y, z'
'-x+1/2, y+1/2, -z+1/2'
'-x, -y, -z'
'x-1/2, -y-1/2, z-1/2'

loop_
_atom_site_label
_atom_site_type_symbol
_atom_site_fract_x
_atom_site_fract_y
_atom_site_fract_z
_atom_site_U_iso_or_equiv
_atom_site_adp_type
_atom_site_occupancy
_atom_site_symmetry_multiplicity
_atom_site_calc_flag
_atom_site_refinement_flags
_atom_site_disorder_assembly
_atom_site_disorder_group
Pt1 Pt 0.178779(5) 0.877196(7) 0.547849(3) 0.00898(2) Uani 1 1 d . . .
Pt2 Pt 0.310101(5) 0.988997(7) 0.587799(4) 0.00951(2) Uani 1 1 d . . .
P1 P 0.22414(3) 0.84297(5) 0.46519(2) 0.01046(11) Uani 1 1 d . . .
P2 P 0.29762(3) 0.84437(5) 0.65880(2) 0.01074(11) Uani 1 1 d . . .
N1 N 0.36663(11) 0.87929(16) 0.53008(8) 0.0121(4) Uani 1 1 d . . .
N2 N 0.14623(10) 0.88820(15) 0.63215(8) 0.0108(4) Uani 1 1 d . . .
C1 C 0.44391(13) 0.8696(2) 0.54199(11) 0.0173(5) Uani 1 1 d . . .
H1A H 0.4707 0.9103 0.5757 0.021 Uiso 1 1 calc R . .
C2 C 0.48545(14) 0.8028(2) 0.50707(11) 0.0202(5) Uani 1 1 d . . .
H2A H 0.5399 0.7993 0.5164 0.024 Uiso 1 1 calc R . .
C3 C 0.44723(14) 0.7414(2) 0.45859(10) 0.0185(5) Uani 1 1 d . . .
H3A H 0.4746 0.6932 0.4346 0.022 Uiso 1 1 calc R . .
C4 C 0.36780(13) 0.7516(2) 0.44559(10) 0.0154(4) Uani 1 1 d . . .
H4A H 0.3401 0.7106 0.4123 0.019 Uiso 1 1 calc R . .
C5 C 0.32910(13) 0.82238(19) 0.48173(9) 0.0123(4) Uani 1 1 d . . .
C6 C 0.19510(13) 0.7036(2) 0.42632(10) 0.0140(4) Uani 1 1 d . . .
C7 C 0.16083(14) 0.6984(2) 0.36704(11) 0.0197(5) Uani 1 1 d . . .
H7A H 0.1483 0.7705 0.3453 0.024 Uiso 1 1 calc R . .
C8 C 0.14475(15) 0.5878(2) 0.33926(12) 0.0267(6) Uani 1 1 d . . .
H8A H 0.1213 0.5845 0.2987 0.032 Uiso 1 1 calc R . .
C9 C 0.16286(16) 0.4830(2) 0.37062(13) 0.0273(6) Uani 1 1 d . . .
H9A H 0.1525 0.4077 0.3514 0.033 Uiso 1 1 calc R . .
C10 C 0.19614(16) 0.4872(2) 0.43019(13) 0.0259(6) Uani 1 1 d . . .
H10A H 0.2083 0.4149 0.4517 0.031 Uiso 1 1 calc R . .
C11 C 0.21166(15) 0.5968(2) 0.45819(11) 0.0204(5) Uani 1 1 d . . .
H11A H 0.2336 0.5996 0.4991 0.024 Uiso 1 1 calc R . .
C12 C 0.20913(13) 0.95878(19) 0.40828(10) 0.0131(4) Uani 1 1 d . . .
C13 C 0.15855(13) 1.0528(2) 0.41525(10) 0.0144(4) Uani 1 1 d . . .
H13A H 0.1340 1.0559 0.4495 0.017 Uiso 1 1 calc R . .
C14 C 0.14438(14) 1.1414(2) 0.37200(11) 0.0194(5) Uani 1 1 d . . .
H14A H 0.1103 1.2054 0.3768 0.023 Uiso 1 1 calc R . .
C15 C 0.17968(15) 1.1366(2) 0.32205(11) 0.0233(5) Uani 1 1 d . . .
H15A H 0.1694 1.1970 0.2924 0.028 Uiso 1 1 calc R . .
C16 C 0.23008(15) 1.0441(2) 0.31494(11) 0.0239(5) Uani 1 1 d . . .
H16A H 0.2543 1.0414 0.2806 0.029 Uiso 1 1 calc R . .
C17 C 0.24498(14) 0.9557(2) 0.35797(10) 0.0187(5) Uani 1 1 d . . .
H17A H 0.2798 0.8927 0.3532 0.022 Uiso 1 1 calc R . .
C18 C 0.07404(13) 0.90861(19) 0.64196(10) 0.0140(4) Uani 1 1 d . . .
H18A H 0.0351 0.9245 0.6090 0.017 Uiso 1 1 calc R . .
C19 C 0.05489(14) 0.9071(2) 0.69865(10) 0.0164(5) Uani 1 1 d . . .
H19A H 0.0038 0.9242 0.7044 0.020 Uiso 1 1 calc R . .
C20 C 0.11035(14) 0.8806(2) 0.74678(10) 0.0167(5) Uani 1 1 d . . .
H20A H 0.0980 0.8779 0.7859 0.020 Uiso 1 1 calc R . .
C21 C 0.18487(13) 0.8579(2) 0.73676(10) 0.0148(4) Uani 1 1 d . . .
H21A H 0.2240 0.8390 0.7692 0.018 Uiso 1 1 calc R . .
C22 C 0.20171(13) 0.86291(18) 0.67924(9) 0.0114(4) Uani 1 1 d . . .
C23 C 0.35988(13) 0.8503(2) 0.73106(10) 0.0140(4) Uani 1 1 d . . .
C24 C 0.38818(14) 0.9618(2) 0.75295(10) 0.0173(5) Uani 1 1 d . . .
H24A H 0.3756 1.0323 0.7299 0.021 Uiso 1 1 calc R . .
C25 C 0.43469(14) 0.9697(2) 0.80833(10) 0.0200(5) Uani 1 1 d . . .
H25A H 0.4537 1.0455 0.8231 0.024 Uiso 1 1 calc R . .
C26 C 0.45331(14) 0.8667(2) 0.84211(10) 0.0214(5) Uani 1 1 d . . .
H26A H 0.4849 0.8720 0.8800 0.026 Uiso 1 1 calc R . .
C27 C 0.42565(14) 0.7564(2) 0.82039(11) 0.0215(5) Uani 1 1 d . . .
H27A H 0.4388 0.6860 0.8433 0.026 Uiso 1 1 calc R . .
C28 C 0.37876(14) 0.7479(2) 0.76527(10) 0.0175(5) Uani 1 1 d . . .
H28A H 0.3595 0.6719 0.7509 0.021 Uiso 1 1 calc R . .
C29 C 0.29896(13) 0.68599(19) 0.63773(10) 0.0125(4) Uani 1 1 d . . .
C30 C 0.23824(13) 0.6074(2) 0.64124(10) 0.0150(4) Uani 1 1 d . . .
H30A H 0.1942 0.6349 0.6564 0.018 Uiso 1 1 calc R . .
C31 C 0.24208(15) 0.4892(2) 0.62260(10) 0.0179(5) Uani 1 1 d . . .
H31A H 0.2001 0.4366 0.6243 0.021 Uiso 1 1 calc R . .
C32 C 0.30653(15) 0.4476(2) 0.60153(11) 0.0217(5) Uani 1 1 d . . .
H32A H 0.3088 0.3666 0.5888 0.026 Uiso 1 1 calc R . .
C33 C 0.36809(15) 0.5245(2) 0.59899(11) 0.0205(5) Uani 1 1 d . . .
H33A H 0.4128 0.4958 0.5852 0.025 Uiso 1 1 calc R . .
C34 C 0.36406(14) 0.6431(2) 0.61667(10) 0.0167(5) Uani 1 1 d . . .
H34A H 0.4059 0.6957 0.6145 0.020 Uiso 1 1 calc R . .
C35 C 0.07681(13) 0.79638(19) 0.51817(9) 0.0119(4) Uani 1 1 d . . .
C36 C 0.01926(13) 0.8580(2) 0.48118(10) 0.0155(5) Uani 1 1 d . . .
H36A H 0.0316 0.9314 0.4637 0.019 Uiso 1 1 calc R . .
C37 C -0.05620(14) 0.8154(2) 0.46896(10) 0.0188(5) Uani 1 1 d . . .
H37A H -0.0946 0.8608 0.4445 0.023 Uiso 1 1 calc R . .
C38 C -0.07480(14) 0.7069(2) 0.49250(11) 0.0198(5) Uani 1 1 d . . .
H38A H -0.1260 0.6778 0.4846 0.024 Uiso 1 1 calc R . .
C39 C -0.01830(14) 0.6412(2) 0.52762(11) 0.0209(5) Uani 1 1 d . . .
H39A H -0.0306 0.5657 0.5432 0.025 Uiso 1 1 calc R . .
C40 C 0.05662(14) 0.6850(2) 0.54033(11) 0.0187(5) Uani 1 1 d . . .
H40A H 0.0948 0.6387 0.5645 0.022 Uiso 1 1 calc R . .
C41 C 0.26073(13) 1.11561(19) 0.63610(10) 0.0143(4) Uani 1 1 d . . .
H41A H 0.3006 1.1698 0.6559 0.021 Uiso 1 1 calc R . .
H41B H 0.2356 1.0753 0.6661 0.021 Uiso 1 1 calc R . .
H41C H 0.2226 1.1618 0.6092 0.021 Uiso 1 1 calc R . .
C42 C 0.30909(13) 1.12598(19) 0.52499(10) 0.0144(4) Uani 1 1 d . . .
H42A H 0.3556 1.1749 0.5349 0.022 Uiso 1 1 calc R . .
H42B H 0.2637 1.1766 0.5253 0.022 Uiso 1 1 calc R . .
H42C H 0.3075 1.0908 0.4853 0.022 Uiso 1 1 calc R . .
O1 O 0.44869(10) 1.05499(15) 0.63712(8) 0.0206(4) Uani 1 1 d . . .
O2 O 0.44794(10) 1.25768(14) 0.64357(7) 0.0200(4) Uani 1 1 d . . .
C43 C 0.47347(13) 1.1552(2) 0.65476(10) 0.0147(4) Uani 1 1 d . . .
C44 C 0.54954(14) 1.1521(2) 0.69966(10) 0.0168(5) Uani 1 1 d . . .
F1 F 0.60173(8) 1.23235(13) 0.68669(6) 0.0237(3) Uani 1 1 d . . .
F2 F 0.53727(9) 1.18054(14) 0.75520(6) 0.0275(3) Uani 1 1 d . . .
F3 F 0.58540(9) 1.04611(13) 0.70415(7) 0.0325(4) Uani 1 1 d . . .
C45 C 0.64200(18) 0.6843(3) 0.62695(15) 0.0393(7) Uani 1 1 d . . .
H45A H 0.6764 0.7022 0.6000 0.047 Uiso 1 1 calc R . .
C46 C 0.60551(17) 0.7758(3) 0.65189(14) 0.0339(7) Uani 1 1 d . . .
H46A H 0.6140 0.8568 0.6417 0.041 Uiso 1 1 calc R . .
C47 C 0.55634(16) 0.7494(2) 0.69197(13) 0.0300(6) Uani 1 1 d . . .
H47A H 0.5309 0.8124 0.7091 0.036 Uiso 1 1 calc R . .
C48 C 0.54432(18) 0.6323(3) 0.70689(15) 0.0370(7) Uani 1 1 d . . .
H48A H 0.5117 0.6144 0.7352 0.044 Uiso 1 1 calc R . .
C49 C 0.5799(2) 0.5403(3) 0.68061(18) 0.0490(9) Uani 1 1 d . . .
H49A H 0.5704 0.4591 0.6900 0.059 Uiso 1 1 calc R . .
C50 C 0.6288(2) 0.5664(3) 0.64110(18) 0.0497(9) Uani 1 1 d . . .
H50A H 0.6535 0.5033 0.6234 0.060 Uiso 1 1 calc R . .

loop_
_atom_site_aniso_label
_atom_site_aniso_U_11
_atom_site_aniso_U_22
_atom_site_aniso_U_33
_atom_site_aniso_U_23
_atom_site_aniso_U_13
_atom_site_aniso_U_12
Pt1 0.00853(4) 0.00968(4) 0.00888(4) 0.00013(3) 0.00188(3) 0.00011(3)
Pt2 0.00901(4) 0.00878(4) 0.01100(4) -0.00049(3) 0.00240(3) -0.00089(3)
P1 0.0113(3) 0.0107(2) 0.0096(3) 0.0002(2) 0.0024(2) 0.0001(2)
P2 0.0102(3) 0.0105(2) 0.0114(3) 0.0000(2) 0.0014(2) -0.0004(2)
N1 0.0116(9) 0.0121(8) 0.0133(9) 0.0013(7) 0.0046(7) 0.0002(7)
N2 0.0113(9) 0.0104(8) 0.0113(9) -0.0011(7) 0.0036(7) -0.0008(7)
C1 0.0135(11) 0.0193(11) 0.0190(12) -0.0020(9) 0.0026(9) -0.0020(9)
C2 0.0117(12) 0.0257(12) 0.0241(13) 0.0033(10) 0.0054(10) 0.0029(9)
C3 0.0191(12) 0.0205(11) 0.0178(11) 0.0016(9) 0.0087(9) 0.0063(10)
C4 0.0181(12) 0.0152(10) 0.0133(10) 0.0011(9) 0.0038(9) 0.0012(9)
C5 0.0151(11) 0.0112(10) 0.0112(10) 0.0042(8) 0.0043(8) 0.0008(8)
C6 0.0137(11) 0.0144(10) 0.0152(11) -0.0020(8) 0.0065(9) -0.0006(8)
C7 0.0185(13) 0.0209(12) 0.0193(12) -0.0029(9) 0.0015(10) 0.0005(10)
C8 0.0225(14) 0.0302(14) 0.0261(14) -0.0133(11) 0.0000(11) -0.0041(11)
C9 0.0278(15) 0.0205(12) 0.0366(15) -0.0147(11) 0.0145(12) -0.0085(11)
C10 0.0312(15) 0.0147(11) 0.0356(15) 0.0004(10) 0.0167(12) -0.0029(10)
C11 0.0272(14) 0.0158(11) 0.0196(12) 0.0002(9) 0.0084(10) -0.0015(10)
C12 0.0133(11) 0.0127(10) 0.0126(10) 0.0009(8) 0.0000(9) -0.0025(8)
C13 0.0128(11) 0.0140(10) 0.0165(11) 0.0009(9) 0.0027(9) -0.0016(9)
C14 0.0158(12) 0.0158(11) 0.0255(13) 0.0045(9) -0.0005(10) 0.0020(9)
C15 0.0223(13) 0.0246(13) 0.0212(13) 0.0105(10) -0.0019(10) 0.0003(10)
C16 0.0260(14) 0.0298(13) 0.0166(12) 0.0072(10) 0.0052(10) 0.0015(11)
C17 0.0186(12) 0.0216(12) 0.0167(11) 0.0025(9) 0.0046(9) 0.0023(10)
C18 0.0100(11) 0.0153(10) 0.0167(11) 0.0001(9) 0.0023(9) 0.0002(8)
C19 0.0149(12) 0.0178(11) 0.0184(11) -0.0024(9) 0.0085(9) -0.0016(9)
C20 0.0197(12) 0.0201(11) 0.0120(10) -0.0013(9) 0.0078(9) -0.0043(9)
C21 0.0157(12) 0.0164(11) 0.0125(10) -0.0005(8) 0.0026(9) -0.0024(9)
C22 0.0128(11) 0.0094(9) 0.0119(10) -0.0006(8) 0.0018(8) -0.0016(8)
C23 0.0114(11) 0.0191(11) 0.0114(10) 0.0000(8) 0.0017(8) 0.0010(9)
C24 0.0179(12) 0.0186(11) 0.0154(11) -0.0002(9) 0.0030(9) -0.0022(9)
C25 0.0181(12) 0.0268(13) 0.0151(11) -0.0039(10) 0.0024(9) -0.0069(10)
C26 0.0160(12) 0.0360(14) 0.0114(11) 0.0001(10) -0.0004(9) -0.0047(10)
C27 0.0206(13) 0.0263(13) 0.0163(11) 0.0047(10) -0.0011(9) 0.0025(10)
C28 0.0181(12) 0.0177(11) 0.0156(11) 0.0009(9) -0.0003(9) 0.0012(9)
C29 0.0138(11) 0.0114(10) 0.0117(10) 0.0013(8) 0.0003(8) 0.0020(8)
C30 0.0132(11) 0.0153(10) 0.0159(11) 0.0021(9) 0.0007(9) 0.0004(9)
C31 0.0216(13) 0.0138(11) 0.0169(11) 0.0004(9) -0.0012(9) -0.0024(9)
C32 0.0338(15) 0.0112(10) 0.0188(12) 0.0020(9) 0.0006(11) 0.0045(10)
C33 0.0227(13) 0.0162(11) 0.0235(13) 0.0024(10) 0.0062(10) 0.0077(10)
C34 0.0163(12) 0.0152(11) 0.0190(11) 0.0034(9) 0.0043(9) 0.0008(9)
C35 0.0108(11) 0.0141(10) 0.0109(10) -0.0039(8) 0.0022(8) -0.0010(8)
C36 0.0143(11) 0.0176(11) 0.0150(11) -0.0005(9) 0.0031(9) -0.0019(9)
C37 0.0130(12) 0.0256(12) 0.0168(11) -0.0020(9) -0.0002(9) 0.0029(9)
C38 0.0135(12) 0.0257(12) 0.0209(12) -0.0059(10) 0.0046(10) -0.0057(9)
C39 0.0194(13) 0.0167(11) 0.0269(13) -0.0010(10) 0.0043(10) -0.0056(9)
C40 0.0168(12) 0.0172(11) 0.0215(12) 0.0016(9) 0.0014(10) 0.0006(9)
C41 0.0151(11) 0.0118(10) 0.0163(11) -0.0031(8) 0.0036(9) -0.0002(8)
C42 0.0148(11) 0.0121(10) 0.0165(11) 0.0016(9) 0.0031(9) -0.0015(8)
O1 0.0192(9) 0.0180(8) 0.0236(9) -0.0034(7) 0.0008(7) -0.0021(7)
O2 0.0221(9) 0.0178(8) 0.0208(8) 0.0007(7) 0.0053(7) 0.0053(7)
C43 0.0151(11) 0.0185(11) 0.0122(10) 0.0012(9) 0.0076(9) 0.0004(9)
C44 0.0194(12) 0.0147(11) 0.0168(11) -0.0006(9) 0.0044(9) -0.0005(9)
F1 0.0211(8) 0.0285(8) 0.0213(7) 0.0007(6) 0.0024(6) -0.0092(6)
F2 0.0285(9) 0.0417(9) 0.0125(7) -0.0027(6) 0.0040(6) -0.0074(7)
F3 0.0275(9) 0.0214(8) 0.0434(10) -0.0010(7) -0.0099(7) 0.0085(7)
C45 0.0341(18) 0.0351(16) 0.053(2) -0.0042(14) 0.0212(15) -0.0004(13)
C46 0.0282(16) 0.0265(14) 0.0473(18) -0.0059(13) 0.0066(13) -0.0055(12)
C47 0.0233(14) 0.0283(14) 0.0382(16) -0.0110(12) 0.0043(12) -0.0005(11)
C48 0.0319(17) 0.0340(16) 0.0484(19) 0.0079(14) 0.0163(14) 0.0050(13)
C49 0.045(2) 0.0220(15) 0.084(3) 0.0090(16) 0.0218(19) 0.0076(14)
C50 0.043(2) 0.0268(16) 0.085(3) -0.0112(17) 0.0276(19) 0.0065(14)

loop_
_atom_type_symbol
_atom_type_description
_atom_type_scat_dispersion_real
_atom_type_scat_dispersion_imag
_atom_type_scat_source
C C 0.0033 0.0016 'International Tables Vol C Tables 4.2.6.8 and 6.1.1.4'
H H 0.0000 0.0000 'International Tables Vol C Tables 4.2.6.8 and 6.1.1.4'
N N 0.0061 0.0033 'International Tables Vol C Tables 4.2.6.8 and 6.1.1.4'
O O 0.0106 0.0060 'International Tables Vol C Tables 4.2.6.8 and 6.1.1.4'
F F 0.0171 0.0103 'International Tables Vol C Tables 4.2.6.8 and 6.1.1.4'
P P 0.1023 0.0942 'International Tables Vol C Tables 4.2.6.8 and 6.1.1.4'
Pt Pt -1.7033 8.3905 'International Tables Vol C Tables 4.2.6.8 and 6.1.1.4'

loop_
_geom_angle_atom_site_label_1
_geom_angle_atom_site_label_2
_geom_angle_atom_site_label_3
_geom_angle
_geom_angle_site_symmetry_1
_geom_angle_site_symmetry_3
_geom_angle_publ_flag
C35 Pt1 N2 88.44(8) . . ?
C35 Pt1 P1 93.60(6) . . ?
N2 Pt1 P1 171.25(5) . . ?
C35 Pt1 Pt2 178.22(6) . . ?
N2 Pt1 Pt2 90.62(5) . . ?
P1 Pt1 Pt2 87.557(17) . . ?
C41 Pt2 C42 84.64(9) . . ?
C41 Pt2 N1 171.47(8) . . ?
C42 Pt2 N1 87.24(8) . . ?
C41 Pt2 P2 90.52(6) . . ?
C42 Pt2 P2 173.58(6) . . ?
N1 Pt2 P2 97.77(5) . . ?
C41 Pt2 O1 91.39(7) . . ?
C42 Pt2 O1 89.62(7) . . ?
N1 Pt2 O1 85.95(6) . . ?
P2 Pt2 O1 94.72(4) . . ?
C41 Pt2 Pt1 94.80(6) . . ?
C42 Pt2 Pt1 101.34(6) . . ?
N1 Pt2 Pt1 89.34(5) . . ?
P2 Pt2 Pt1 74.807(15) . . ?
O1 Pt2 Pt1 167.85(4) . . ?
C12 P1 C6 105.19(10) . . ?
C12 P1 C5 105.14(10) . . ?
C6 P1 C5 100.87(10) . . ?
C12 P1 Pt1 117.15(8) . . ?
C6 P1 Pt1 116.90(7) . . ?
C5 P1 Pt1 109.80(7) . . ?
C23 P2 C29 103.88(10) . . ?
C23 P2 C22 102.34(10) . . ?
C29 P2 C22 103.05(10) . . ?
C23 P2 Pt2 119.46(8) . . ?
C29 P2 Pt2 118.78(7) . . ?
C22 P2 Pt2 106.99(7) . . ?
C5 N1 C1 118.31(19) . . ?
C5 N1 Pt2 123.37(15) . . ?
C1 N1 Pt2 118.29(15) . . ?
C18 N2 C22 119.00(18) . . ?
C18 N2 Pt1 124.55(15) . . ?
C22 N2 Pt1 116.22(14) . . ?
N1 C1 C2 122.6(2) . . ?
N1 C1 H1A 118.7 . . ?
C2 C1 H1A 118.7 . . ?
C3 C2 C1 119.4(2) . . ?
C3 C2 H2A 120.3 . . ?
C1 C2 H2A 120.3 . . ?
C2 C3 C4 118.5(2) . . ?
C2 C3 H3A 120.7 . . ?
C4 C3 H3A 120.7 . . ?
C3 C4 C5 119.5(2) . . ?
C3 C4 H4A 120.2 . . ?
C5 C4 H4A 120.2 . . ?
N1 C5 C4 121.6(2) . . ?
N1 C5 P1 117.01(16) . . ?
C4 C5 P1 121.35(17) . . ?
C7 C6 C11 119.4(2) . . ?
C7 C6 P1 123.55(18) . . ?
C11 C6 P1 117.03(18) . . ?
C6 C7 C8 120.2(2) . . ?
C6 C7 H7A 119.9 . . ?
C8 C7 H7A 119.9 . . ?
C9 C8 C7 120.0(2) . . ?
C9 C8 H8A 120.0 . . ?
C7 C8 H8A 120.0 . . ?
C8 C9 C10 120.2(2) . . ?
C8 C9 H9A 119.9 . . ?
C10 C9 H9A 119.9 . . ?
C11 C10 C9 120.0(2) . . ?
C11 C10 H10A 120.0 . . ?
C9 C10 H10A 120.0 . . ?
C10 C11 C6 120.1(2) . . ?
C10 C11 H11A 119.9 . . ?
C6 C11 H11A 119.9 . . ?
C17 C12 C13 119.5(2) . . ?
C17 C12 P1 122.27(18) . . ?
C13 C12 P1 118.24(17) . . ?
C14 C13 C12 119.8(2) . . ?
C14 C13 H13A 120.1 . . ?
C12 C13 H13A 120.1 . . ?
C15 C14 C13 120.1(2) . . ?
C15 C14 H14A 119.9 . . ?
C13 C14 H14A 119.9 . . ?
C14 C15 C16 120.4(2) . . ?
C14 C15 H15A 119.8 . . ?
C16 C15 H15A 119.8 . . ?
C17 C16 C15 119.9(2) . . ?
C17 C16 H16A 120.0 . . ?
C15 C16 H16A 120.0 . . ?
C16 C17 C12 120.2(2) . . ?
C16 C17 H17A 119.9 . . ?
C12 C17 H17A 119.9 . . ?
N2 C18 C19 122.0(2) . . ?
N2 C18 H18A 119.0 . . ?
C19 C18 H18A 119.0 . . ?
C20 C19 C18 119.7(2) . . ?
C20 C19 H19A 120.2 . . ?
C18 C19 H19A 120.2 . . ?
C19 C20 C21 118.5(2) . . ?
C19 C20 H20A 120.7 . . ?
C21 C20 H20A 120.7 . . ?
C22 C21 C20 119.8(2) . . ?
C22 C21 H21A 120.1 . . ?
C20 C21 H21A 120.1 . . ?
N2 C22 C21 121.0(2) . . ?
N2 C22 P2 113.57(15) . . ?
C21 C22 P2 125.34(17) . . ?
C28 C23 C24 119.3(2) . . ?
C28 C23 P2 121.96(18) . . ?
C24 C23 P2 118.77(17) . . ?
C25 C24 C23 120.2(2) . . ?
C25 C24 H24A 119.9 . . ?
C23 C24 H24A 119.9 . . ?
C26 C25 C24 120.1(2) . . ?
C26 C25 H25A 120.0 . . ?
C24 C25 H25A 120.0 . . ?
C27 C26 C25 119.8(2) . . ?
C27 C26 H26A 120.1 . . ?
C25 C26 H26A 120.1 . . ?
C26 C27 C28 120.5(2) . . ?
C26 C27 H27A 119.8 . . ?
C28 C27 H27A 119.8 . . ?
C27 C28 C23 120.2(2) . . ?
C27 C28 H28A 119.9 . . ?
C23 C28 H28A 119.9 . . ?
C30 C29 C34 119.0(2) . . ?
C30 C29 P2 123.22(17) . . ?
C34 C29 P2 117.74(17) . . ?
C31 C30 C29 120.1(2) . . ?
C31 C30 H30A 119.9 . . ?
C29 C30 H30A 119.9 . . ?
C32 C31 C30 120.5(2) . . ?
C32 C31 H31A 119.8 . . ?
C30 C31 H31A 119.8 . . ?
C31 C32 C33 119.8(2) . . ?
C31 C32 H32A 120.1 . . ?
C33 C32 H32A 120.1 . . ?
C34 C33 C32 119.9(2) . . ?
C34 C33 H33A 120.0 . . ?
C32 C33 H33A 120.0 . . ?
C33 C34 C29 120.6(2) . . ?
C33 C34 H34A 119.7 . . ?
C29 C34 H34A 119.7 . . ?
C36 C35 C40 116.8(2) . . ?
C36 C35 Pt1 120.30(16) . . ?
C40 C35 Pt1 122.28(17) . . ?
C35 C36 C37 122.1(2) . . ?
C35 C36 H36A 118.9 . . ?
C37 C36 H36A 118.9 . . ?
C38 C37 C36 119.8(2) . . ?
C38 C37 H37A 120.1 . . ?
C36 C37 H37A 120.1 . . ?
C37 C38 C39 119.5(2) . . ?
C37 C38 H38A 120.2 . . ?
C39 C38 H38A 120.2 . . ?
C38 C39 C40 120.4(2) . . ?
C38 C39 H39A 119.8 . . ?
C40 C39 H39A 119.8 . . ?
C39 C40 C35 121.3(2) . . ?
C39 C40 H40A 119.3 . . ?
C35 C40 H40A 119.3 . . ?
Pt2 C41 H41A 109.5 . . ?
Pt2 C41 H41B 109.5 . . ?
H41A C41 H41B 109.5 . . ?
Pt2 C41 H41C 109.5 . . ?
H41A C41 H41C 109.5 . . ?
H41B C41 H41C 109.5 . . ?
Pt2 C42 H42A 109.5 . . ?
Pt2 C42 H42B 109.5 . . ?
H42A C42 H42B 109.5 . . ?
Pt2 C42 H42C 109.5 . . ?
H42A C42 H42C 109.5 . . ?
H42B C42 H42C 109.5 . . ?
C43 O1 Pt2 130.18(15) . . ?
O2 C43 O1 131.6(2) . . ?
O2 C43 C44 113.8(2) . . ?
O1 C43 C44 114.6(2) . . ?
F3 C44 F1 105.75(19) . . ?
F3 C44 F2 106.26(19) . . ?
F1 C44 F2 105.39(18) . . ?
F3 C44 C43 114.77(19) . . ?
F1 C44 C43 112.95(19) . . ?
F2 C44 C43 111.04(19) . . ?
C46 C45 C50 120.1(3) . . ?
C46 C45 H45A 120.0 . . ?
C50 C45 H45A 120.0 . . ?
C45 C46 C47 119.8(3) . . ?
C45 C46 H46A 120.1 . . ?
C47 C46 H46A 120.1 . . ?
C48 C47 C46 120.1(3) . . ?
C48 C47 H47A 119.9 . . ?
C46 C47 H47A 119.9 . . ?
C47 C48 C49 119.9(3) . . ?
C47 C48 H48A 120.1 . . ?
C49 C48 H48A 120.1 . . ?
C50 C49 C48 120.0(3) . . ?
C50 C49 H49A 120.0 . . ?
C48 C49 H49A 120.0 . . ?
C49 C50 C45 120.1(3) . . ?
C49 C50 H50A 119.9 . . ?
C45 C50 H50A 119.9 . . ?

loop_
_geom_bond_atom_site_label_1
_geom_bond_atom_site_label_2
_geom_bond_distance
_geom_bond_site_symmetry_2
_geom_bond_publ_flag
Pt1 C35 2.028(2) . ?
Pt1 N2 2.0912(17) . ?
Pt1 P1 2.1911(6) . ?
Pt1 Pt2 2.6588(3) . ?
Pt2 C41 2.064(2) . ?
Pt2 C42 2.089(2) . ?
Pt2 N1 2.1516(18) . ?
Pt2 P2 2.3167(6) . ?
Pt2 O1 2.6263(17) . ?
P1 C12 1.817(2) . ?
P1 C6 1.819(2) . ?
P1 C5 1.843(2) . ?
P2 C23 1.826(2) . ?
P2 C29 1.830(2) . ?
P2 C22 1.836(2) . ?
N1 C5 1.348(3) . ?
N1 C1 1.351(3) . ?
N2 C18 1.347(3) . ?
N2 C22 1.360(3) . ?
C1 C2 1.381(3) . ?
C1 H1A 0.9500 . ?
C2 C3 1.379(3) . ?
C2 H2A 0.9500 . ?
C3 C4 1.389(3) . ?
C3 H3A 0.9500 . ?
C4 C5 1.394(3) . ?
C4 H4A 0.9500 . ?
C6 C7 1.388(3) . ?
C6 C11 1.399(3) . ?
C7 C8 1.394(3) . ?
C7 H7A 0.9500 . ?
C8 C9 1.378(4) . ?
C8 H8A 0.9500 . ?
C9 C10 1.389(4) . ?
C9 H9A 0.9500 . ?
C10 C11 1.384(3) . ?
C10 H10A 0.9500 . ?
C11 H11A 0.9500 . ?
C12 C17 1.394(3) . ?
C12 C13 1.401(3) . ?
C13 C14 1.388(3) . ?
C13 H13A 0.9500 . ?
C14 C15 1.381(4) . ?
C14 H14A 0.9500 . ?
C15 C16 1.387(4) . ?
C15 H15A 0.9500 . ?
C16 C17 1.384(3) . ?
C16 H16A 0.9500 . ?
C17 H17A 0.9500 . ?
C18 C19 1.384(3) . ?
C18 H18A 0.9500 . ?
C19 C20 1.378(3) . ?
C19 H19A 0.9500 . ?
C20 C21 1.392(3) . ?
C20 H20A 0.9500 . ?
C21 C22 1.388(3) . ?
C21 H21A 0.9500 . ?
C23 C28 1.391(3) . ?
C23 C24 1.400(3) . ?
C24 C25 1.392(3) . ?
C24 H24A 0.9500 . ?
C25 C26 1.391(4) . ?
C25 H25A 0.9500 . ?
C26 C27 1.383(4) . ?
C26 H26A 0.9500 . ?
C27 C28 1.391(3) . ?
C27 H27A 0.9500 . ?
C28 H28A 0.9500 . ?
C29 C30 1.395(3) . ?
C29 C34 1.397(3) . ?
C30 C31 1.388(3) . ?
C30 H30A 0.9500 . ?
C31 C32 1.382(4) . ?
C31 H31A 0.9500 . ?
C32 C33 1.392(4) . ?
C32 H32A 0.9500 . ?
C33 C34 1.386(3) . ?
C33 H33A 0.9500 . ?
C34 H34A 0.9500 . ?
C35 C36 1.392(3) . ?
C35 C40 1.407(3) . ?
C36 C37 1.398(3) . ?
C36 H36A 0.9500 . ?
C37 C38 1.382(3) . ?
C37 H37A 0.9500 . ?
C38 C39 1.383(4) . ?
C38 H38A 0.9500 . ?
C39 C40 1.395(3) . ?
C39 H39A 0.9500 . ?
C40 H40A 0.9500 . ?
C41 H41A 0.9800 . ?
C41 H41B 0.9800 . ?
C41 H41C 0.9800 . ?
C42 H42A 0.9800 . ?
C42 H42B 0.9800 . ?
C42 H42C 0.9800 . ?
O1 C43 1.242(3) . ?
O2 C43 1.239(3) . ?
C43 C44 1.551(3) . ?
C44 F3 1.336(3) . ?
C44 F1 1.349(3) . ?
C44 F2 1.353(3) . ?
C45 C46 1.375(4) . ?
C45 C50 1.381(4) . ?
C45 H45A 0.9500 . ?
C46 C47 1.386(4) . ?
C46 H46A 0.9500 . ?
C47 C48 1.372(4) . ?
C47 H47A 0.9500 . ?
C48 C49 1.387(4) . ?
C48 H48A 0.9500 . ?
C49 C50 1.372(5) . ?
C49 H49A 0.9500 . ?
C50 H50A 0.9500 . ?
